data_1544348
loop_
_publ_author_name
'Liu, Pei'
'Tang, Jinghua'
'Zeng, Xiaoming'

_publ_section_title
;
 Site-Selective Silylation of Aliphatic C-H Bonds Mediated by
 [1,5]-Hydrogen Transfer: Synthesis of \a-Sila Benzamides.
;
_journal_issue 21
_journal_name_full 'Organic letters'
_journal_page_first 5536
_journal_page_last 5539
_journal_paper_doi 10.1021/acs.orglett.6b02784
_journal_volume 18
_journal_year 2016
_chemical_formula_sum 'C11 H17 N O Si'
_chemical_formula_weight 207.35
_chemical_name_systematic
; 
 ? 
;
_space_group_IT_number 7
_symmetry_cell_setting monoclinic
_symmetry_space_group_name_Hall 'P -2yc'
_symmetry_space_group_name_H-M 'P 1 c 1'
_atom_sites_solution_hydrogens geom
_atom_sites_solution_primary direct
_atom_sites_solution_secondary difmap
_audit_creation_method SHELXL-97
_cell_angle_alpha 90.00
_cell_angle_beta 108.216(6)
_cell_angle_gamma 90.00
_cell_formula_units_Z 4
_cell_length_a 10.178(4)
_cell_length_b 10.104(4)
_cell_length_c 12.720(5)
_cell_measurement_reflns_used 2698
_cell_measurement_temperature 293(2)
_cell_measurement_theta_max 24.53
_cell_measurement_theta_min 2.92
_cell_volume 1242.5(8)
_computing_cell_refinement 'Bruker SMART'
_computing_data_collection 'Bruker SMART'
_computing_data_reduction 'Bruker SAINT'
_computing_molecular_graphics 'Bruker SHELXTL'
_computing_publication_material 'Bruker SHELXTL'
_computing_structure_refinement 'Bruker SHELXTL'
_computing_structure_solution 'Bruker SHELXTL'
_diffrn_ambient_temperature 293(2)
_diffrn_measured_fraction_theta_full 0.997
_diffrn_measured_fraction_theta_max 0.997
_diffrn_measurement_device_type 'CCD area detector'
_diffrn_measurement_method 'phi and omega scans'
_diffrn_radiation_monochromator graphite
_diffrn_radiation_source 'fine-focus sealed tube'
_diffrn_radiation_type MoK\a
_diffrn_radiation_wavelength 0.71073
_diffrn_reflns_av_R_equivalents 0.0254
_diffrn_reflns_av_sigmaI/netI 0.0397
_diffrn_reflns_limit_h_max 11
_diffrn_reflns_limit_h_min -11
_diffrn_reflns_limit_k_max 11
_diffrn_reflns_limit_k_min -11
_diffrn_reflns_limit_l_max 14
_diffrn_reflns_limit_l_min -13
_diffrn_reflns_number 9597
_diffrn_reflns_theta_full 24.64
_diffrn_reflns_theta_max 24.64
_diffrn_reflns_theta_min 2.02
_exptl_absorpt_coefficient_mu 0.161
_exptl_absorpt_correction_T_max 0.968
_exptl_absorpt_correction_T_min 0.926
_exptl_absorpt_correction_type multi-scan
_exptl_crystal_colour colorless
_exptl_crystal_density_diffrn 1.108
_exptl_crystal_density_method 'not measured'
_exptl_crystal_description block
_exptl_crystal_F_000 448
_exptl_crystal_size_max 0.6
_exptl_crystal_size_mid 0.4
_exptl_crystal_size_min 0.2
_refine_diff_density_max 1.792
_refine_diff_density_min -0.518
_refine_diff_density_rms 0.163
_refine_ls_abs_structure_details 'Flack H D (1983), Acta Cryst. A39, 876-881'
_refine_ls_abs_structure_Flack 0.4(5)
_refine_ls_extinction_method none
_refine_ls_goodness_of_fit_ref 1.261
_refine_ls_hydrogen_treatment mixed
_refine_ls_matrix_type full
_refine_ls_number_parameters 260
_refine_ls_number_reflns 3768
_refine_ls_number_restraints 26
_refine_ls_restrained_S_all 1.273
_refine_ls_R_factor_all 0.1578
_refine_ls_R_factor_gt 0.1330
_refine_ls_shift/su_max 0.000
_refine_ls_shift/su_mean 0.000
_refine_ls_structure_factor_coef Fsqd
_refine_ls_weighting_details 'calc w=1/[\s^2^(Fo^2^)+(0.1941P)^2^+1.3972P] where P=(Fo^2^+2Fc^2^)/3'
_refine_ls_weighting_scheme calc
_refine_ls_wR_factor_gt 0.3229
_refine_ls_wR_factor_ref 0.3530
_reflns_number_gt 2683
_reflns_number_total 3768
_reflns_threshold_expression >2sigma(I)
_cod_data_source_file ol6b02784_si_003.cif
_cod_data_source_block 1
_cod_depositor_comments 'Adding full bibliography for 1544348.cif.'
_cod_original_sg_symbol_H-M Pc
_cod_database_code 1544348

loop_
_symmetry_equiv_pos_as_xyz
'x, y, z'
'x, -y, z+1/2'

loop_
_atom_site_label
_atom_site_type_symbol
_atom_site_fract_x
_atom_site_fract_y
_atom_site_fract_z
_atom_site_U_iso_or_equiv
_atom_site_adp_type
_atom_site_occupancy
_atom_site_symmetry_multiplicity
_atom_site_calc_flag
_atom_site_refinement_flags
Si1 Si 1.2145(2) 0.99478(19) 0.7387(2) 0.0407(7) Uani 1 1 d .
O1 O 0.8943(12) 1.1938(7) 0.7311(10) 0.098(3) Uani 1 1 d .
N1 N 0.9338(8) 0.9834(8) 0.7243(7) 0.050(2) Uani 1 1 d .
H1 H 0.9177 0.9058 0.7453 0.060 Uiso 1 1 calc R
C2 C 1.3194(15) 0.9992(9) 0.6414(12) 0.071(3) Uani 1 1 d .
H2A H 1.4160 1.0022 0.6830 0.107 Uiso 1 1 calc R
H2B H 1.2953 1.0764 0.5953 0.107 Uiso 1 1 calc R
H2C H 1.3008 0.9213 0.5959 0.107 Uiso 1 1 calc R
C1 C 1.2541(12) 1.1393(12) 0.8328(10) 0.074(3) Uani 1 1 d .
H1A H 1.2013 1.1338 0.8834 0.110 Uiso 1 1 calc R
H1B H 1.2305 1.2192 0.7902 0.110 Uiso 1 1 calc R
H1C H 1.3509 1.1398 0.8736 0.110 Uiso 1 1 calc R
C3 C 1.2530(12) 0.8431(11) 0.8222(11) 0.077(4) Uani 1 1 d .
H3A H 1.2080 0.8466 0.8782 0.115 Uiso 1 1 calc R
H3B H 1.3511 0.8356 0.8567 0.115 Uiso 1 1 calc R
H3C H 1.2200 0.7678 0.7754 0.115 Uiso 1 1 calc R
C4 C 1.0254(10) 0.9940(7) 0.6545(8) 0.042(2) Uani 1 1 d .
H4A H 1.0039 1.0748 0.6113 0.051 Uiso 1 1 calc R
H4B H 1.0077 0.9201 0.6033 0.051 Uiso 1 1 calc R
C5 C 0.8804(13) 1.0766(9) 0.7536(11) 0.074(4) Uani 1 1 d .
C6 C 0.7828(13) 1.0528(10) 0.8299(9) 0.062(3) Uani 1 1 d .
C11 C 0.7700(17) 1.1462(12) 0.8948(16) 0.102(5) Uani 1 1 d .
H11 H 0.8136 1.2275 0.8971 0.122 Uiso 1 1 calc R
C10 C 0.6875(16) 1.1195(15) 0.9617(14) 0.097(4) Uani 1 1 d U
H10 H 0.6654 1.1902 1.0000 0.116 Uiso 1 1 calc R
C9 C 0.6382(11) 1.0020(9) 0.9750(11) 0.059(3) Uani 1 1 d .
H9 H 0.5838 0.9924 1.0212 0.071 Uiso 1 1 calc R
C8 C 0.6659(16) 0.8985(15) 0.9231(15) 0.099(4) Uani 1 1 d U
H8 H 0.6431 0.8128 0.9377 0.119 Uiso 1 1 calc R
C7 C 0.7399(14) 0.9295(12) 0.8353(10) 0.077(4) Uani 1 1 d .
H7 H 0.7535 0.8639 0.7885 0.092 Uiso 1 1 calc R
Si2 Si 0.5630(3) 0.49691(18) 0.5759(2) 0.0416(7) Uani 1 1 d .
O2 O 0.8824(12) 0.6923(6) 0.7276(10) 0.098(3) Uani 1 1 d .
N2 N 0.8428(8) 0.4822(8) 0.7012(7) 0.050(2) Uani 1 1 d .
H2 H 0.8583 0.4045 0.7300 0.060 Uiso 1 1 calc R
C12 C 0.5267(11) 0.6406(12) 0.6517(11) 0.070(3) Uani 1 1 d .
H12A H 0.5938 0.6444 0.7240 0.106 Uiso 1 1 calc R
H12B H 0.4358 0.6321 0.6586 0.106 Uiso 1 1 calc R
H12C H 0.5315 0.7203 0.6119 0.106 Uiso 1 1 calc R
C14 C 0.5207(12) 0.3430(12) 0.6381(12) 0.080(4) Uani 1 1 d .
H14A H 0.5833 0.3330 0.7118 0.120 Uiso 1 1 calc R
H14B H 0.5293 0.2684 0.5940 0.120 Uiso 1 1 calc R
H14C H 0.4276 0.3481 0.6407 0.120 Uiso 1 1 calc R
C13 C 0.4573(14) 0.5054(9) 0.4251(10) 0.066(3) Uani 1 1 d .
H13A H 0.3608 0.4993 0.4182 0.099 Uiso 1 1 calc R
H13B H 0.4824 0.4334 0.3860 0.099 Uiso 1 1 calc R
H13C H 0.4748 0.5878 0.3945 0.099 Uiso 1 1 calc R
C15 C 0.7529(10) 0.4954(7) 0.5865(9) 0.044(2) Uani 1 1 d .
H15A H 0.7702 0.4223 0.5432 0.053 Uiso 1 1 calc R
H15B H 0.7753 0.5768 0.5555 0.053 Uiso 1 1 calc R
C16 C 0.8959(13) 0.5766(9) 0.7569(13) 0.077(4) Uani 1 1 d .
C17 C 0.9950(12) 0.5534(10) 0.8833(10) 0.062(3) Uani 1 1 d .
C18 C 1.0090(17) 0.6446(12) 0.9567(16) 0.104(5) Uani 1 1 d .
H18 H 0.9670 0.7265 0.9369 0.124 Uiso 1 1 calc R
C19 C 1.0855(14) 0.6202(13) 1.0631(13) 0.089(4) Uani 1 1 d U
H19 H 1.1011 0.6901 1.1130 0.107 Uiso 1 1 calc R
C20 C 1.1404(11) 0.5013(9) 1.1014(10) 0.058(3) Uani 1 1 d .
H20 H 1.1995 0.4921 1.1734 0.069 Uiso 1 1 calc R
C21 C 1.1078(18) 0.3965(15) 1.0331(14) 0.111(5) Uani 1 1 d U
H21 H 1.1263 0.3100 1.0585 0.133 Uiso 1 1 calc R
C22 C 1.0377(14) 0.4290(12) 0.9102(11) 0.077(3) Uani 1 1 d .
H22 H 1.0253 0.3642 0.8560 0.093 Uiso 1 1 calc R

loop_
_atom_site_aniso_label
_atom_site_aniso_U_11
_atom_site_aniso_U_22
_atom_site_aniso_U_33
_atom_site_aniso_U_23
_atom_site_aniso_U_13
_atom_site_aniso_U_12
Si1 0.0441(14) 0.0382(13) 0.0396(15) -0.0009(10) 0.0130(11) -0.0004(10)
O1 0.102(6) 0.051(4) 0.142(8) 0.009(5) 0.042(6) -0.003(4)
N1 0.047(5) 0.060(5) 0.038(5) -0.009(3) 0.006(4) 0.015(4)
C2 0.087(9) 0.076(8) 0.067(9) 0.001(5) 0.048(7) 0.001(5)
C1 0.070(7) 0.072(7) 0.064(8) -0.026(6) 0.001(6) 0.012(5)
C3 0.067(7) 0.066(7) 0.095(10) 0.036(6) 0.021(7) 0.001(5)
C4 0.043(5) 0.047(5) 0.032(5) 0.001(3) 0.004(4) 0.000(3)
C5 0.070(7) 0.038(5) 0.088(9) 0.023(6) -0.013(6) -0.008(5)
C6 0.086(8) 0.044(5) 0.046(6) -0.011(4) 0.005(5) -0.017(5)
C11 0.105(10) 0.053(7) 0.155(14) 0.016(8) 0.052(10) 0.018(6)
C10 0.094(7) 0.094(7) 0.117(9) 0.010(6) 0.053(7) 0.018(6)
C9 0.044(5) 0.070(7) 0.069(8) 0.000(5) 0.025(5) 0.002(4)
C8 0.094(7) 0.083(7) 0.133(9) -0.023(6) 0.054(7) -0.024(6)
C7 0.110(9) 0.055(7) 0.061(7) -0.019(5) 0.021(7) 0.018(6)
Si2 0.0450(14) 0.0384(12) 0.0421(15) -0.0014(9) 0.0145(11) 0.0007(9)
O2 0.106(6) 0.046(4) 0.137(8) 0.015(5) 0.032(6) 0.003(4)
N2 0.047(5) 0.058(5) 0.048(5) -0.019(4) 0.021(4) -0.017(4)
C12 0.056(6) 0.084(8) 0.080(8) -0.032(6) 0.034(6) 0.000(5)
C14 0.070(7) 0.078(8) 0.095(10) 0.039(7) 0.030(7) -0.003(6)
C13 0.079(8) 0.071(7) 0.039(7) -0.003(4) 0.005(6) 0.000(5)
C15 0.047(5) 0.044(5) 0.045(6) -0.006(4) 0.019(4) 0.003(3)
C16 0.073(7) 0.048(6) 0.132(12) 0.042(7) 0.065(8) 0.014(5)
C17 0.092(8) 0.038(5) 0.073(8) 0.001(5) 0.049(7) 0.018(5)
C18 0.107(10) 0.056(7) 0.143(15) 0.002(8) 0.031(10) -0.028(7)
C19 0.090(7) 0.073(6) 0.085(8) -0.002(6) -0.001(6) -0.015(6)
C20 0.044(5) 0.065(7) 0.051(7) -0.001(4) -0.003(5) 0.001(4)
C21 0.121(9) 0.076(7) 0.115(9) -0.009(6) 0.007(7) 0.048(6)
C22 0.099(9) 0.066(7) 0.072(9) -0.029(6) 0.034(7) -0.016(6)

loop_
_atom_type_symbol
_atom_type_description
_atom_type_scat_dispersion_real
_atom_type_scat_dispersion_imag
_atom_type_scat_source
C C 0.0033 0.0016 'International Tables Vol C Tables 4.2.6.8 and 6.1.1.4'
H H 0.0000 0.0000 'International Tables Vol C Tables 4.2.6.8 and 6.1.1.4'
N N 0.0061 0.0033 'International Tables Vol C Tables 4.2.6.8 and 6.1.1.4'
O O 0.0106 0.0060 'International Tables Vol C Tables 4.2.6.8 and 6.1.1.4'
Si Si 0.0817 0.0704 'International Tables Vol C Tables 4.2.6.8 and 6.1.1.4'

loop_
_geom_angle_atom_site_label_1
_geom_angle_atom_site_label_2
_geom_angle_atom_site_label_3
_geom_angle
C3 Si1 C1 108.7(7)
C3 Si1 C2 109.9(5)
C1 Si1 C2 110.8(6)
C3 Si1 C4 108.7(5)
C1 Si1 C4 110.4(4)
C2 Si1 C4 108.4(6)
C5 N1 C4 124.0(10)
C5 N1 H1 118.0
C4 N1 H1 118.0
Si1 C2 H2A 109.5
Si1 C2 H2B 109.5
H2A C2 H2B 109.5
Si1 C2 H2C 109.5
H2A C2 H2C 109.5
H2B C2 H2C 109.5
Si1 C1 H1A 109.5
Si1 C1 H1B 109.5
H1A C1 H1B 109.5
Si1 C1 H1C 109.5
H1A C1 H1C 109.5
H1B C1 H1C 109.5
Si1 C3 H3A 109.5
Si1 C3 H3B 109.5
H3A C3 H3B 109.5
Si1 C3 H3C 109.5
H3A C3 H3C 109.5
H3B C3 H3C 109.5
N1 C4 Si1 112.4(7)
N1 C4 H4A 109.1
Si1 C4 H4A 109.1
N1 C4 H4B 109.1
Si1 C4 H4B 109.1
H4A C4 H4B 107.9
N1 C5 O1 125.7(14)
N1 C5 C6 119.6(9)
O1 C5 C6 114.8(11)
C11 C6 C7 123.6(12)
C11 C6 C5 118.8(10)
C7 C6 C5 116.5(10)
C6 C11 C10 116.8(13)
C6 C11 H11 121.6
C10 C11 H11 121.6
C9 C10 C11 125.2(14)
C9 C10 H10 117.4
C11 C10 H10 117.4
C8 C9 C10 120.1(13)
C8 C9 H9 119.9
C10 C9 H9 119.9
C9 C8 C7 115.3(12)
C9 C8 H8 122.3
C7 C8 H8 122.3
C6 C7 C8 117.7(10)
C6 C7 H7 121.2
C8 C7 H7 121.2
C12 Si2 C14 109.0(7)
C12 Si2 C13 110.6(5)
C14 Si2 C13 109.7(6)
C12 Si2 C15 109.6(4)
C14 Si2 C15 109.3(4)
C13 Si2 C15 108.6(6)
C16 N2 C15 122.5(10)
C16 N2 H2 118.8
C15 N2 H2 118.8
Si2 C12 H12A 109.5
Si2 C12 H12B 109.5
H12A C12 H12B 109.5
Si2 C12 H12C 109.5
H12A C12 H12C 109.5
H12B C12 H12C 109.5
Si2 C14 H14A 109.5
Si2 C14 H14B 109.5
H14A C14 H14B 109.5
Si2 C14 H14C 109.5
H14A C14 H14C 109.5
H14B C14 H14C 109.5
Si2 C13 H13A 109.5
Si2 C13 H13B 109.5
H13A C13 H13B 109.5
Si2 C13 H13C 109.5
H13A C13 H13C 109.5
H13B C13 H13C 109.5
N2 C15 Si2 112.1(7)
N2 C15 H15A 109.2
Si2 C15 H15A 109.2
N2 C15 H15B 109.2
Si2 C15 H15B 109.2
H15A C15 H15B 107.9
N2 C16 O2 126.1(15)
N2 C16 C17 119.4(9)
O2 C16 C17 114.5(12)
C18 C17 C22 122.2(12)
C18 C17 C16 120.5(11)
C22 C17 C16 116.1(9)
C17 C18 C19 119.5(14)
C17 C18 H18 120.3
C19 C18 H18 120.3
C20 C19 C18 124.4(13)
C20 C19 H19 117.8
C18 C19 H19 117.8
C21 C20 C19 118.5(13)
C21 C20 H20 120.7
C19 C20 H20 120.7
C20 C21 C22 115.5(12)
C20 C21 H21 122.2
C22 C21 H21 122.2
C17 C22 C21 118.1(10)
C17 C22 H22 121.0
C21 C22 H22 121.0

loop_
_geom_bond_atom_site_label_1
_geom_bond_atom_site_label_2
_geom_bond_distance
Si1 C3 1.836(10)
Si1 C1 1.850(10)
Si1 C2 1.872(11)
Si1 C4 1.887(10)
O1 C5 1.236(11)
N1 C5 1.203(14)
N1 C4 1.480(14)
N1 H1 0.8600
C2 H2A 0.9600
C2 H2B 0.9600
C2 H2C 0.9600
C1 H1A 0.9600
C1 H1B 0.9600
C1 H1C 0.9600
C3 H3A 0.9600
C3 H3B 0.9600
C3 H3C 0.9600
C4 H4A 0.9700
C4 H4B 0.9700
C5 C6 1.610(18)
C6 C11 1.287(18)
C6 C7 1.329(18)
C11 C10 1.40(2)
C11 H11 0.9300
C10 C9 1.321(17)
C10 H10 0.9300
C9 C8 1.313(18)
C9 H9 0.9300
C8 C7 1.56(2)
C8 H8 0.9300
C7 H7 0.9300
Si2 C12 1.844(10)
Si2 C14 1.855(10)
Si2 C13 1.885(12)
Si2 C15 1.894(10)
O2 C16 1.222(11)
N2 C16 1.210(15)
N2 C15 1.466(14)
N2 H2 0.8600
C12 H12A 0.9600
C12 H12B 0.9600
C12 H12C 0.9600
C14 H14A 0.9600
C14 H14B 0.9600
C14 H14C 0.9600
C13 H13A 0.9600
C13 H13B 0.9600
C13 H13C 0.9600
C15 H15A 0.9700
C15 H15B 0.9700
C16 C17 1.626(18)
C17 C18 1.287(19)
C17 C22 1.339(17)
C18 C19 1.36(2)
C18 H18 0.9300
C19 C20 1.350(16)
C19 H19 0.9300
C20 C21 1.344(18)
C20 H20 0.9300
C21 C22 1.54(2)
C21 H21 0.9300
C22 H22 0.9300

loop_
_geom_torsion_atom_site_label_1
_geom_torsion_atom_site_label_2
_geom_torsion_atom_site_label_3
_geom_torsion_atom_site_label_4
_geom_torsion
C5 N1 C4 Si1 96.4(10)
C3 Si1 C4 N1 57.6(7)
C1 Si1 C4 N1 -61.5(7)
C2 Si1 C4 N1 177.0(5)
C4 N1 C5 O1 -0.6(17)
C4 N1 C5 C6 -179.9(8)
N1 C5 C6 C11 153.3(12)
O1 C5 C6 C11 -26.1(17)
N1 C5 C6 C7 -15.4(15)
O1 C5 C6 C7 165.3(10)
C7 C6 C11 C10 -10(2)
C5 C6 C11 C10 -178.2(11)
C6 C11 C10 C9 10(2)
C11 C10 C9 C8 0(3)
C10 C9 C8 C7 -8(2)
C11 C6 C7 C8 2.0(19)
C5 C6 C7 C8 170.1(11)
C9 C8 C7 C6 8(2)
C16 N2 C15 Si2 -96.8(9)
C12 Si2 C15 N2 61.9(7)
C14 Si2 C15 N2 -57.5(8)
C13 Si2 C15 N2 -177.2(6)
C15 N2 C16 O2 0.7(17)
C15 N2 C16 C17 -179.7(8)
N2 C16 C17 C18 -152.7(12)
O2 C16 C17 C18 27.0(16)
N2 C16 C17 C22 15.0(14)
O2 C16 C17 C22 -165.3(10)
C22 C17 C18 C19 9(2)
C16 C17 C18 C19 176.0(11)
C17 C18 C19 C20 -6(2)
C18 C19 C20 C21 -6(2)
C19 C20 C21 C22 13(2)
C18 C17 C22 C21 -1(2)
C16 C17 C22 C21 -168.6(12)
C20 C21 C22 C17 -10(2)
